data_7018374
loop_
_publ_author_name
'Forni\'es, Juan'
'Ib\'a\~nez, Susana'
'Lalinde, Elena'
'Mart\'in, Antonio'
'Moreno, M. Teresa'
'Tsipis, Athanassios C.'

_publ_section_title
;
 Benzoquinolateplatinum(ii) complexes as building blocks in the synthesis
 of Pt-Ag extended structures.
;
_journal_issue 12
_journal_name_full 'Dalton transactions (Cambridge, England : 2003)'
_journal_page_first 3439
_journal_page_last 3451
_journal_paper_doi 10.1039/c2dt11885h
_journal_volume 41
_journal_year 2012
_chemical_formula_sum 'C41 H44 F10 N2 Pt'
_chemical_formula_weight 949.87
_chemical_name_systematic
;
?
;
_space_group_IT_number 2
_symmetry_cell_setting triclinic
_symmetry_space_group_name_Hall '-P 1'
_symmetry_space_group_name_H-M 'P -1'
_atom_sites_solution_hydrogens geom
_atom_sites_solution_primary direct
_atom_sites_solution_secondary difmap
_audit_creation_method SHELXL-97
_cell_angle_alpha 100.069(2)
_cell_angle_beta 98.845(2)
_cell_angle_gamma 114.516(2)
_cell_formula_units_Z 2
_cell_length_a 9.8757(3)
_cell_length_b 11.6449(3)
_cell_length_c 18.5109(5)
_cell_measurement_reflns_used 14930
_cell_measurement_temperature 100(2)
_cell_measurement_theta_max 28.7557
_cell_measurement_theta_min 3.6918
_cell_volume 1845.18(10)
_computing_cell_refinement
;
CrysAlis RED, Oxford Diffraction Ltd.,
Version 1.171.33.41 (release 06-05-2009 CrysAlis171 .NET)
(compiled May 6 2009,17:20:42)
;
_computing_data_collection
;
CrysAlis CCD, Oxford Diffraction Ltd.,
Version 1.171.33.41 (release 06-05-2009 CrysAlis171 .NET)
(compiled May 6 2009,17:20:42)
;
_computing_data_reduction
;
CrysAlis RED, Oxford Diffraction Ltd.,
Version 1.171.33.41 (release 06-05-2009 CrysAlis171 .NET)
(compiled May 6 2009,17:20:42)
;
_computing_structure_refinement 'SHELXL-97 (Sheldrick, 1997)'
_computing_structure_solution 'SHELXS-97 (Sheldrick, 1990)'
_diffrn_ambient_temperature 100(2)
_diffrn_detector_area_resol_mean 16.0655
_diffrn_measured_fraction_theta_full 0.993
_diffrn_measured_fraction_theta_max 0.993
_diffrn_measurement_device_type 'Xcalibur, Sapphire3'
_diffrn_measurement_method '\w scans'
_diffrn_radiation_monochromator graphite
_diffrn_radiation_source 'Enhance (Mo) X-ray Source'
_diffrn_radiation_type MoK\a
_diffrn_radiation_wavelength 0.71073
_diffrn_reflns_av_R_equivalents 0.0276
_diffrn_reflns_av_sigmaI/netI 0.0341
_diffrn_reflns_limit_h_max 11
_diffrn_reflns_limit_h_min -11
_diffrn_reflns_limit_k_max 13
_diffrn_reflns_limit_k_min -13
_diffrn_reflns_limit_l_max 22
_diffrn_reflns_limit_l_min -20
_diffrn_reflns_number 19190
_diffrn_reflns_theta_full 25.00
_diffrn_reflns_theta_max 25.00
_diffrn_reflns_theta_min 3.70
_exptl_absorpt_coefficient_mu 3.886
_exptl_absorpt_correction_T_max 0.7212
_exptl_absorpt_correction_T_min 0.2797
_exptl_absorpt_correction_type multi-scan
_exptl_absorpt_process_details
;
CrysAlis RED, Oxford Diffraction Ltd.,
Version 1.171.32.4 (release 27-04-2006 CrysAlis171 .NET)
(compiled Apr 27 2007,17:53:11)
Empirical absorption correction using spherical harmonics,
implemented in SCALE3 ABSPACK scaling algorithm.
;
_exptl_crystal_colour 'pale yellow'
_exptl_crystal_density_diffrn 1.710
_exptl_crystal_density_method 'not measured'
_exptl_crystal_description plate
_exptl_crystal_F_000 944
_exptl_crystal_size_max 0.44
_exptl_crystal_size_mid 0.30
_exptl_crystal_size_min 0.09
_refine_diff_density_max 3.273
_refine_diff_density_min -0.625
_refine_diff_density_rms 0.110
_refine_ls_extinction_method none
_refine_ls_goodness_of_fit_ref 1.076
_refine_ls_hydrogen_treatment constr
_refine_ls_matrix_type full
_refine_ls_number_parameters 487
_refine_ls_number_reflns 6451
_refine_ls_number_restraints 6
_refine_ls_restrained_S_all 1.079
_refine_ls_R_factor_all 0.0312
_refine_ls_R_factor_gt 0.0262
_refine_ls_shift/su_max 0.004
_refine_ls_shift/su_mean 0.000
_refine_ls_structure_factor_coef Fsqd
_refine_ls_weighting_details 'calc w=1/[\s^2^(Fo^2^)+(0.0448P)^2^+0.0000P] where P=(Fo^2^+2Fc^2^)/3'
_refine_ls_weighting_scheme calc
_refine_ls_wR_factor_gt 0.0675
_refine_ls_wR_factor_ref 0.0688
_reflns_number_gt 5677
_reflns_number_total 6451
_reflns_threshold_expression >2sigma(I)
_cod_data_source_file c2dt11885h.txt
_cod_data_source_block 1
_cod_original_cell_volume 1845.17(9)
_cod_original_sg_symbol_H-M P-1
_cod_database_code 7018374

loop_
_symmetry_equiv_pos_as_xyz
'x, y, z'
'-x, -y, -z'

loop_
_atom_site_label
_atom_site_type_symbol
_atom_site_fract_x
_atom_site_fract_y
_atom_site_fract_z
_atom_site_U_iso_or_equiv
_atom_site_adp_type
_atom_site_occupancy
_atom_site_symmetry_multiplicity
_atom_site_calc_flag
_atom_site_refinement_flags
Pt Pt 0.599615(17) 0.111244(14) 0.705033(8) 0.01742(7) Uani 1 1 d .
F1 F 0.5603(3) 0.1374(2) 0.87728(13) 0.0287(6) Uani 1 1 d .
F2 F 0.5690(3) 0.3338(2) 0.97890(13) 0.0313(6) Uani 1 1 d .
F3 F 0.6297(3) 0.5679(2) 0.94757(14) 0.0350(6) Uani 1 1 d .
F4 F 0.6924(3) 0.6023(2) 0.81270(15) 0.0385(7) Uani 1 1 d .
F5 F 0.6867(3) 0.4090(2) 0.70965(12) 0.0279(6) Uani 1 1 d .
F6 F 0.7174(3) -0.0823(2) 0.76520(13) 0.0267(5) Uani 1 1 d .
F7 F 0.9901(3) -0.0519(2) 0.83733(13) 0.0294(6) Uani 1 1 d .
F8 F 1.2469(3) 0.1771(3) 0.86143(14) 0.0347(6) Uani 1 1 d .
F9 F 1.2265(3) 0.3781(2) 0.81310(15) 0.0346(6) Uani 1 1 d .
F10 F 0.9522(3) 0.3518(2) 0.74198(13) 0.0285(6) Uani 1 1 d .
N1 N 0.5541(4) -0.0371(3) 0.61014(17) 0.0180(7) Uani 1 1 d .
C1 C 0.6232(4) 0.2612(4) 0.7875(2) 0.0174(8) Uani 1 1 d .
C2 C 0.5959(4) 0.2528(4) 0.8583(2) 0.0189(8) Uani 1 1 d .
C3 C 0.5971(4) 0.3514(4) 0.9115(2) 0.0216(9) Uani 1 1 d .
C4 C 0.6284(5) 0.4699(4) 0.8965(2) 0.0225(9) Uani 1 1 d .
C5 C 0.6584(5) 0.4859(4) 0.8272(2) 0.0233(9) Uani 1 1 d .
C6 C 0.6567(5) 0.3847(4) 0.7760(2) 0.0204(9) Uani 1 1 d .
C7 C 0.8190(4) 0.1347(4) 0.7513(2) 0.0176(8) Uani 1 1 d .
C8 C 0.8402(4) 0.0366(4) 0.7765(2) 0.0206(9) Uani 1 1 d .
C9 C 0.9810(5) 0.0488(4) 0.8140(2) 0.0211(9) Uani 1 1 d .
C10 C 1.1118(5) 0.1647(4) 0.8272(2) 0.0242(9) Uani 1 1 d .
C11 C 1.0974(5) 0.2646(4) 0.8013(2) 0.0245(9) Uani 1 1 d .
C12 C 0.9542(5) 0.2477(4) 0.7649(2) 0.0221(9) Uani 1 1 d .
C13 C 0.6511(5) -0.0765(4) 0.5844(2) 0.0222(9) Uani 1 1 d .
H13A H 0.7533 -0.0412 0.6147 0.027 Uiso 1 1 calc R
C14 C 0.6081(5) -0.1675(4) 0.5148(2) 0.0227(9) Uani 1 1 d .
H14A H 0.6818 -0.1901 0.4976 0.027 Uiso 1 1 calc R
C15 C 0.4597(5) -0.2247(4) 0.4709(2) 0.0226(9) Uani 1 1 d .
H15A H 0.4293 -0.2881 0.4240 0.027 Uiso 1 1 calc R
C16 C 0.3542(5) -0.1877(4) 0.4967(2) 0.0220(9) Uani 1 1 d .
C17 C 0.1964(5) -0.2391(4) 0.4553(2) 0.0272(10) Uani 1 1 d .
H17A H 0.1579 -0.3053 0.4088 0.033 Uiso 1 1 calc R
C18 C 0.1017(5) -0.1941(4) 0.4819(2) 0.0274(10) Uani 1 1 d .
H18A H -0.0027 -0.2315 0.4542 0.033 Uiso 1 1 calc R
C19 C 0.1550(5) -0.0917(4) 0.5505(2) 0.0214(9) Uani 1 1 d .
C20 C 0.0648(5) -0.0354(4) 0.5768(2) 0.0253(9) Uani 1 1 d .
H20A H -0.0399 -0.0686 0.5506 0.030 Uiso 1 1 calc R
C21 C 0.1293(5) 0.0690(4) 0.6412(2) 0.0264(10) Uani 1 1 d .
H21A H 0.0684 0.1080 0.6583 0.032 Uiso 1 1 calc R
C22 C 0.2820(5) 0.1178(4) 0.6813(2) 0.0215(9) Uani 1 1 d .
H22A H 0.3223 0.1897 0.7250 0.026 Uiso 1 1 calc R
C23 C 0.3759(4) 0.0659(4) 0.6598(2) 0.0173(8) Uani 1 1 d .
C24 C 0.3089(4) -0.0407(4) 0.5932(2) 0.0185(8) Uani 1 1 d .
C25 C 0.4061(4) -0.0911(4) 0.5660(2) 0.0176(8) Uani 1 1 d .
N2 N 0.2428(4) 0.7209(3) 0.79034(17) 0.0176(7) Uani 1 1 d .
C26 C 0.2675(5) 0.6235(4) 0.7354(2) 0.0204(9) Uani 1 1 d .
H26A H 0.1661 0.5481 0.7094 0.024 Uiso 1 1 calc R
H26B H 0.3290 0.5905 0.7649 0.024 Uiso 1 1 calc R
C27 C 0.3468(5) 0.6737(4) 0.6756(2) 0.0228(9) Uani 1 1 d .
H27A H 0.4584 0.7280 0.6986 0.027 Uiso 1 1 calc R
H27B H 0.3056 0.7292 0.6553 0.027 Uiso 1 1 calc R
C28 C 0.3210(5) 0.5593(4) 0.6110(2) 0.0293(10) Uani 1 1 d .
H28A H 0.2101 0.5117 0.5847 0.035 Uiso 1 1 calc R
H28B H 0.3775 0.5947 0.5738 0.035 Uiso 1 1 calc R
C29 C 0.3717(6) 0.4632(5) 0.6360(3) 0.0445(13) Uani 1 1 d .
H29A H 0.3504 0.3925 0.5917 0.067 Uiso 1 1 calc R
H29B H 0.3152 0.4264 0.6722 0.067 Uiso 1 1 calc R
H29C H 0.4823 0.5085 0.6602 0.067 Uiso 1 1 calc R
C30 C 0.1433(4) 0.7717(4) 0.7489(2) 0.0212(9) Uani 1 1 d .
H30A H 0.1100 0.8182 0.7868 0.025 Uiso 1 1 calc R
H30B H 0.2075 0.8366 0.7247 0.025 Uiso 1 1 calc R
C31 C 0.0017(5) 0.6690(4) 0.6887(2) 0.0281(10) Uani 1 1 d .
H31A H -0.0455 0.5901 0.7070 0.034 Uiso 1 1 calc R
H31B H 0.0326 0.6437 0.6424 0.034 Uiso 1 1 calc R
C32 C -0.1167(5) 0.7176(4) 0.6688(2) 0.0309(10) Uani 1 1 d .
H32A H -0.1675 0.7209 0.7107 0.037 Uiso 1 1 calc R
H32B H -0.0641 0.8075 0.6631 0.037 Uiso 1 1 calc R
C33 C -0.2369(6) 0.6299(5) 0.5962(3) 0.0401(12) Uani 1 1 d .
H33A H -0.3108 0.6642 0.5849 0.060 Uiso 1 1 calc R
H33B H -0.2909 0.5413 0.6020 0.060 Uiso 1 1 calc R
H33C H -0.1870 0.6271 0.5545 0.060 Uiso 1 1 calc R
C34 C 0.3960(4) 0.8378(4) 0.8329(2) 0.0201(9) Uani 1 1 d .
H34A H 0.4427 0.8832 0.7960 0.024 Uiso 1 1 calc R
H34B H 0.3765 0.8997 0.8686 0.024 Uiso 1 1 calc R
C35 C 0.5106(4) 0.8044(4) 0.8771(2) 0.0217(9) Uani 1 1 d .
H35A H 0.5511 0.7614 0.8415 0.026 Uiso 1 1 calc R
H35B H 0.4583 0.7423 0.9058 0.026 Uiso 1 1 calc R
C36 C 0.6437(5) 0.9275(4) 0.9321(2) 0.0256(9) Uani 1 1 d .
H36A H 0.6883 0.9933 0.9041 0.031 Uiso 1 1 calc R
H36B H 0.6041 0.9652 0.9710 0.031 Uiso 1 1 calc R
C37 C 0.7685(5) 0.8989(4) 0.9711(2) 0.0316(11) Uani 1 1 d .
H37A H 0.8517 0.9801 1.0057 0.047 Uiso 1 1 calc R
H37B H 0.8092 0.8629 0.9329 0.047 Uiso 1 1 calc R
H37C H 0.7253 0.8353 0.9999 0.047 Uiso 1 1 calc R
C38 C 0.1634(5) 0.6494(4) 0.8450(2) 0.0216(9) Uani 1 1 d U
H38A H 0.0603 0.5797 0.8157 0.026 Uiso 1 1 calc R
H38B H 0.2227 0.6059 0.8648 0.026 Uiso 1 1 calc R
C39 C 0.1435(5) 0.7311(4) 0.9122(2) 0.0208(9) Uani 1 1 d .
H39A H 0.0851 0.7765 0.8942 0.025 Uiso 1 1 calc R
H39B H 0.2453 0.7979 0.9448 0.025 Uiso 1 1 calc R
C40 C 0.0560(5) 0.6395(4) 0.9576(2) 0.0220(9) Uani 1 1 d .
H40A H -0.0426 0.5699 0.9235 0.026 Uiso 1 1 calc R
H40B H 0.1173 0.5970 0.9765 0.026 Uiso 1 1 calc R
C41 C 0.0236(5) 0.7104(4) 1.0237(2) 0.0281(10) Uani 1 1 d .
H41A H -0.0328 0.6478 1.0505 0.042 Uiso 1 1 calc R
H41B H -0.0385 0.7516 1.0053 0.042 Uiso 1 1 calc R
H41C H 0.1209 0.7777 1.0585 0.042 Uiso 1 1 calc R

loop_
_atom_site_aniso_label
_atom_site_aniso_U_11
_atom_site_aniso_U_22
_atom_site_aniso_U_33
_atom_site_aniso_U_23
_atom_site_aniso_U_13
_atom_site_aniso_U_12
Pt 0.01769(9) 0.01657(9) 0.01611(9) 0.00227(6) 0.00343(6) 0.00709(7)
F1 0.0409(15) 0.0201(12) 0.0299(13) 0.0111(10) 0.0136(11) 0.0149(11)
F2 0.0398(15) 0.0318(14) 0.0228(12) 0.0082(11) 0.0159(11) 0.0136(12)
F3 0.0496(16) 0.0229(13) 0.0329(14) 0.0007(11) 0.0191(12) 0.0164(12)
F4 0.0653(19) 0.0173(13) 0.0380(15) 0.0129(11) 0.0216(14) 0.0185(13)
F5 0.0424(15) 0.0252(13) 0.0207(12) 0.0120(10) 0.0136(11) 0.0154(12)
F6 0.0227(13) 0.0192(12) 0.0337(13) 0.0083(10) 0.0047(10) 0.0057(10)
F7 0.0338(14) 0.0298(13) 0.0304(13) 0.0129(11) 0.0072(11) 0.0182(12)
F8 0.0217(13) 0.0476(16) 0.0335(14) 0.0137(12) 0.0024(11) 0.0149(12)
F9 0.0202(13) 0.0256(13) 0.0441(15) 0.0082(12) 0.0044(11) -0.0008(11)
F10 0.0302(14) 0.0173(12) 0.0347(14) 0.0090(10) 0.0074(11) 0.0072(11)
N1 0.0201(18) 0.0161(17) 0.0185(17) 0.0083(14) 0.0069(14) 0.0067(14)
C1 0.0142(19) 0.0141(19) 0.020(2) 0.0016(16) 0.0019(16) 0.0050(16)
C2 0.017(2) 0.0140(19) 0.025(2) 0.0089(16) 0.0042(17) 0.0048(17)
C3 0.019(2) 0.027(2) 0.016(2) 0.0069(17) 0.0075(16) 0.0051(18)
C4 0.023(2) 0.018(2) 0.023(2) -0.0017(17) 0.0062(17) 0.0081(18)
C5 0.026(2) 0.016(2) 0.028(2) 0.0093(17) 0.0079(18) 0.0084(18)
C6 0.026(2) 0.023(2) 0.0136(19) 0.0062(16) 0.0051(16) 0.0119(18)
C7 0.019(2) 0.022(2) 0.0113(18) -0.0001(15) 0.0041(15) 0.0098(17)
C8 0.017(2) 0.019(2) 0.019(2) 0.0015(16) 0.0056(16) 0.0033(17)
C9 0.028(2) 0.024(2) 0.021(2) 0.0096(17) 0.0105(18) 0.0171(19)
C10 0.015(2) 0.035(2) 0.020(2) 0.0051(18) 0.0019(17) 0.0112(19)
C11 0.024(2) 0.018(2) 0.024(2) 0.0031(17) 0.0103(18) 0.0023(18)
C12 0.030(2) 0.016(2) 0.021(2) 0.0034(16) 0.0116(18) 0.0087(18)
C13 0.024(2) 0.020(2) 0.022(2) 0.0060(17) 0.0065(17) 0.0087(18)
C14 0.030(2) 0.020(2) 0.024(2) 0.0072(17) 0.0132(18) 0.0140(19)
C15 0.033(2) 0.015(2) 0.0158(19) 0.0025(16) 0.0058(18) 0.0080(18)
C16 0.029(2) 0.018(2) 0.018(2) 0.0085(16) 0.0082(17) 0.0081(18)
C17 0.029(2) 0.022(2) 0.019(2) 0.0027(17) 0.0010(18) 0.0043(19)
C18 0.022(2) 0.029(2) 0.022(2) 0.0055(18) 0.0002(18) 0.0061(19)
C19 0.020(2) 0.019(2) 0.022(2) 0.0082(17) 0.0019(17) 0.0059(17)
C20 0.016(2) 0.033(2) 0.025(2) 0.0124(19) 0.0040(17) 0.0074(19)
C21 0.026(2) 0.033(2) 0.027(2) 0.0088(19) 0.0090(19) 0.018(2)
C22 0.021(2) 0.022(2) 0.020(2) 0.0058(17) 0.0051(17) 0.0090(18)
C23 0.019(2) 0.0140(19) 0.0157(19) 0.0084(15) 0.0037(16) 0.0024(16)
C24 0.022(2) 0.017(2) 0.0175(19) 0.0086(16) 0.0065(16) 0.0076(17)
C25 0.021(2) 0.0133(19) 0.0170(19) 0.0092(15) 0.0050(16) 0.0046(16)
N2 0.0233(18) 0.0123(16) 0.0146(16) 0.0042(13) 0.0091(14) 0.0039(14)
C26 0.022(2) 0.016(2) 0.022(2) 0.0027(16) 0.0093(17) 0.0066(17)
C27 0.027(2) 0.022(2) 0.021(2) 0.0082(17) 0.0110(18) 0.0098(18)
C28 0.036(3) 0.029(2) 0.024(2) 0.0089(19) 0.0160(19) 0.012(2)
C29 0.066(4) 0.045(3) 0.035(3) 0.009(2) 0.022(3) 0.035(3)
C30 0.025(2) 0.017(2) 0.023(2) 0.0069(16) 0.0083(17) 0.0083(18)
C31 0.026(2) 0.026(2) 0.026(2) 0.0086(19) 0.0043(19) 0.007(2)
C32 0.033(3) 0.031(2) 0.027(2) 0.0103(19) 0.005(2) 0.012(2)
C33 0.036(3) 0.042(3) 0.036(3) 0.018(2) 0.000(2) 0.012(2)
C34 0.023(2) 0.0129(19) 0.020(2) 0.0030(16) 0.0067(17) 0.0041(17)
C35 0.023(2) 0.016(2) 0.024(2) 0.0058(17) 0.0087(17) 0.0059(17)
C36 0.022(2) 0.022(2) 0.026(2) 0.0010(18) 0.0028(18) 0.0068(18)
C37 0.030(3) 0.024(2) 0.032(2) 0.0078(19) -0.001(2) 0.007(2)
C38 0.0219(18) 0.0136(17) 0.0338(19) 0.0114(14) 0.0181(15) 0.0066(14)
C39 0.030(2) 0.0152(19) 0.023(2) 0.0051(16) 0.0135(18) 0.0128(18)
C40 0.022(2) 0.024(2) 0.020(2) 0.0063(17) 0.0128(17) 0.0077(18)
C41 0.037(3) 0.026(2) 0.023(2) 0.0068(18) 0.0151(19) 0.013(2)

loop_
_atom_type_symbol
_atom_type_description
_atom_type_scat_dispersion_real
_atom_type_scat_dispersion_imag
_atom_type_scat_source
C C 0.0033 0.0016 'International Tables Vol C Tables 4.2.6.8 and 6.1.1.4'
H H 0.0000 0.0000 'International Tables Vol C Tables 4.2.6.8 and 6.1.1.4'
N N 0.0061 0.0033 'International Tables Vol C Tables 4.2.6.8 and 6.1.1.4'
F F 0.0171 0.0103 'International Tables Vol C Tables 4.2.6.8 and 6.1.1.4'
Pt Pt -1.7033 8.3905 'International Tables Vol C Tables 4.2.6.8 and 6.1.1.4'

loop_
_geom_angle_atom_site_label_1
_geom_angle_atom_site_label_2
_geom_angle_atom_site_label_3
_geom_angle
C1 Pt C23 91.65(15)
C1 Pt N1 171.83(13)
C23 Pt N1 81.56(14)
C1 Pt C7 92.47(15)
C23 Pt C7 173.29(14)
N1 Pt C7 94.73(13)
C13 N1 C25 117.8(3)
C13 N1 Pt 128.8(3)
C25 N1 Pt 113.1(2)
C2 C1 C6 112.5(3)
C2 C1 Pt 125.2(3)
C6 C1 Pt 122.1(3)
F1 C2 C3 115.7(3)
F1 C2 C1 119.1(3)
C3 C2 C1 125.2(4)
F2 C3 C2 120.8(4)
F2 C3 C4 119.5(4)
C2 C3 C4 119.7(4)
F3 C4 C3 120.8(4)
F3 C4 C5 120.8(4)
C3 C4 C5 118.4(4)
F4 C5 C6 121.3(4)
F4 C5 C4 118.8(4)
C6 C5 C4 119.8(4)
F5 C6 C5 115.7(3)
F5 C6 C1 119.8(3)
C5 C6 C1 124.5(4)
C12 C7 C8 113.1(4)
C12 C7 Pt 125.3(3)
C8 C7 Pt 121.5(3)
F6 C8 C7 119.8(3)
F6 C8 C9 115.2(3)
C7 C8 C9 124.9(4)
F7 C9 C10 119.9(4)
F7 C9 C8 120.7(4)
C10 C9 C8 119.4(4)
F8 C10 C9 120.2(4)
F8 C10 C11 121.9(4)
C9 C10 C11 117.9(4)
F9 C11 C10 118.0(4)
F9 C11 C12 121.7(4)
C10 C11 C12 120.3(4)
F10 C12 C7 119.9(4)
F10 C12 C11 115.8(3)
C7 C12 C11 124.3(4)
N1 C13 C14 122.5(4)
N1 C13 H13A 118.8
C14 C13 H13A 118.8
C15 C14 C13 120.4(4)
C15 C14 H14A 119.8
C13 C14 H14A 119.8
C14 C15 C16 118.7(4)
C14 C15 H15A 120.7
C16 C15 H15A 120.7
C15 C16 C25 118.3(4)
C15 C16 C17 123.7(4)
C25 C16 C17 117.9(4)
C18 C17 C16 120.7(4)
C18 C17 H17A 119.6
C16 C17 H17A 119.6
C17 C18 C19 121.9(4)
C17 C18 H18A 119.0
C19 C18 H18A 119.0
C20 C19 C24 117.7(4)
C20 C19 C18 123.7(4)
C24 C19 C18 118.6(4)
C21 C20 C19 119.6(4)
C21 C20 H20A 120.2
C19 C20 H20A 120.2
C20 C21 C22 121.1(4)
C20 C21 H21A 119.4
C22 C21 H21A 119.4
C23 C22 C21 122.4(4)
C23 C22 H22A 118.8
C21 C22 H22A 118.8
C22 C23 C24 116.0(3)
C22 C23 Pt 132.5(3)
C24 C23 Pt 111.5(3)
C19 C24 C23 123.1(4)
C19 C24 C25 119.1(3)
C23 C24 C25 117.6(3)
N1 C25 C16 122.3(4)
N1 C25 C24 116.0(3)
C16 C25 C24 121.7(4)
C26 N2 C34 110.3(3)
C26 N2 C30 111.0(3)
C34 N2 C30 107.7(3)
C26 N2 C38 106.9(3)
C34 N2 C38 110.8(3)
C30 N2 C38 110.2(3)
N2 C26 C27 116.3(3)
N2 C26 H26A 108.2
C27 C26 H26A 108.2
N2 C26 H26B 108.2
C27 C26 H26B 108.2
H26A C26 H26B 107.4
C26 C27 C28 110.4(3)
C26 C27 H27A 109.6
C28 C27 H27A 109.6
C26 C27 H27B 109.6
C28 C27 H27B 109.6
H27A C27 H27B 108.1
C29 C28 C27 114.3(4)
C29 C28 H28A 108.7
C27 C28 H28A 108.7
C29 C28 H28B 108.7
C27 C28 H28B 108.7
H28A C28 H28B 107.6
C28 C29 H29A 109.5
C28 C29 H29B 109.5
H29A C29 H29B 109.5
C28 C29 H29C 109.5
H29A C29 H29C 109.5
H29B C29 H29C 109.5
C31 C30 N2 115.7(3)
C31 C30 H30A 108.4
N2 C30 H30A 108.4
C31 C30 H30B 108.4
N2 C30 H30B 108.4
H30A C30 H30B 107.4
C30 C31 C32 112.2(4)
C30 C31 H31A 109.2
C32 C31 H31A 109.2
C30 C31 H31B 109.2
C32 C31 H31B 109.2
H31A C31 H31B 107.9
C33 C32 C31 111.6(4)
C33 C32 H32A 109.3
C31 C32 H32A 109.3
C33 C32 H32B 109.3
C31 C32 H32B 109.3
H32A C32 H32B 108.0
C32 C33 H33A 109.5
C32 C33 H33B 109.5
H33A C33 H33B 109.5
C32 C33 H33C 109.5
H33A C33 H33C 109.5
H33B C33 H33C 109.5
C35 C34 N2 114.8(3)
C35 C34 H34A 108.6
N2 C34 H34A 108.6
C35 C34 H34B 108.6
N2 C34 H34B 108.6
H34A C34 H34B 107.6
C34 C35 C36 110.9(3)
C34 C35 H35A 109.5
C36 C35 H35A 109.5
C34 C35 H35B 109.5
C36 C35 H35B 109.5
H35A C35 H35B 108.0
C37 C36 C35 112.0(3)
C37 C36 H36A 109.2
C35 C36 H36A 109.2
C37 C36 H36B 109.2
C35 C36 H36B 109.2
H36A C36 H36B 107.9
C36 C37 H37A 109.5
C36 C37 H37B 109.5
H37A C37 H37B 109.5
C36 C37 H37C 109.5
H37A C37 H37C 109.5
H37B C37 H37C 109.5
C39 C38 N2 117.1(3)
C39 C38 H38A 108.0
N2 C38 H38A 108.0
C39 C38 H38B 108.0
N2 C38 H38B 108.0
H38A C38 H38B 107.3
C38 C39 C40 108.5(3)
C38 C39 H39A 110.0
C40 C39 H39A 110.0
C38 C39 H39B 110.0
C40 C39 H39B 110.0
H39A C39 H39B 108.4
C41 C40 C39 112.6(3)
C41 C40 H40A 109.1
C39 C40 H40A 109.1
C41 C40 H40B 109.1
C39 C40 H40B 109.1
H40A C40 H40B 107.8
C40 C41 H41A 109.5
C40 C41 H41B 109.5
H41A C41 H41B 109.5
C40 C41 H41C 109.5
H41A C41 H41C 109.5
H41B C41 H41C 109.5

loop_
_geom_bond_atom_site_label_1
_geom_bond_atom_site_label_2
_geom_bond_distance
Pt C1 2.013(4)
Pt C23 2.042(4)
Pt N1 2.080(3)
Pt C7 2.088(4)
F1 C2 1.365(4)
F2 C3 1.351(4)
F3 C4 1.342(4)
F4 C5 1.342(5)
F5 C6 1.356(4)
F6 C8 1.363(4)
F7 C9 1.349(4)
F8 C10 1.324(4)
F9 C11 1.355(5)
F10 C12 1.359(4)
N1 C13 1.335(5)
N1 C25 1.375(5)
C1 C2 1.389(5)
C1 C6 1.399(5)
C2 C3 1.371(5)
C3 C4 1.373(6)
C4 C5 1.385(6)
C5 C6 1.370(6)
C7 C12 1.379(6)
C7 C8 1.386(6)
C8 C9 1.393(5)
C9 C10 1.375(6)
C10 C11 1.383(6)
C11 C12 1.386(6)
C13 C14 1.396(5)
C13 H13A 0.9500
C14 C15 1.373(6)
C14 H14A 0.9500
C15 C16 1.397(6)
C15 H15A 0.9500
C16 C25 1.409(5)
C16 C17 1.440(6)
C17 C18 1.360(6)
C17 H17A 0.9500
C18 C19 1.434(6)
C18 H18A 0.9500
C19 C20 1.402(6)
C19 C24 1.416(5)
C20 C21 1.387(6)
C20 H20A 0.9500
C21 C22 1.394(6)
C21 H21A 0.9500
C22 C23 1.371(6)
C22 H22A 0.9500
C23 C24 1.426(5)
C24 C25 1.426(5)
N2 C26 1.510(5)
N2 C34 1.521(5)
N2 C30 1.521(5)
N2 C38 1.526(5)
C26 C27 1.515(5)
C26 H26A 0.9900
C26 H26B 0.9900
C27 C28 1.528(6)
C27 H27A 0.9900
C27 H27B 0.9900
C28 C29 1.514(6)
C28 H28A 0.9900
C28 H28B 0.9900
C29 H29A 0.9800
C29 H29B 0.9800
C29 H29C 0.9800
C30 C31 1.515(5)
C30 H30A 0.9900
C30 H30B 0.9900
C31 C32 1.521(6)
C31 H31A 0.9900
C31 H31B 0.9900
C32 C33 1.511(6)
C32 H32A 0.9900
C32 H32B 0.9900
C33 H33A 0.9800
C33 H33B 0.9800
C33 H33C 0.9800
C34 C35 1.514(5)
C34 H34A 0.9900
C34 H34B 0.9900
C35 C36 1.527(5)
C35 H35A 0.9900
C35 H35B 0.9900
C36 C37 1.517(6)
C36 H36A 0.9900
C36 H36B 0.9900
C37 H37A 0.9800
C37 H37B 0.9800
C37 H37C 0.9800
C38 C39 1.519(5)
C38 H38A 0.9900
C38 H38B 0.9900
C39 C40 1.536(5)
C39 H39A 0.9900
C39 H39B 0.9900
C40 C41 1.507(5)
C40 H40A 0.9900
C40 H40B 0.9900
C41 H41A 0.9800
C41 H41B 0.9800
C41 H41C 0.9800
